data_7024048
loop_
_publ_author_name
'Paul, Avijit Kumar'
'Madras, Giridhar'
'Natarajan, Srinivasan'

_publ_section_title
;
 Synthesis, structure, transformation studies and catalytic properties of
 open-framework cadmium thiosulfate compounds.
;
_journal_issue 9
_journal_name_full 'Dalton transactions (Cambridge, England : 2003)'
_journal_page_first 2263
_journal_page_last 2279
_journal_paper_doi 10.1039/b908995k
_journal_volume 39
_journal_year 2010
_chemical_formula_sum 'C25 H20 Cd2 N5 O6 S4'
_chemical_formula_weight 839.50
_chemical_name_common 'Cadmium thiosulfate'
_chemical_name_systematic
;
?
;
_space_group_IT_number 14
_symmetry_cell_setting monoclinic
_symmetry_space_group_name_Hall '-P 2ybc'
_symmetry_space_group_name_H-M 'P 1 21/c 1'
_atom_sites_solution_hydrogens geom
_atom_sites_solution_primary direct
_atom_sites_solution_secondary difmap
_cell_angle_alpha 90.00
_cell_angle_beta 91.969(3)
_cell_angle_gamma 90.00
_cell_formula_units_Z 4
_cell_length_a 11.0343(17)
_cell_length_b 15.894(2)
_cell_length_c 15.823(2)
_cell_measurement_reflns_used 6541
_cell_measurement_temperature 293(2)
_cell_measurement_theta_max 28.08
_cell_measurement_theta_min 1.82
_cell_volume 2773.4(7)
_computing_cell_refinement 'SAINT (Bruker, 2000)'
_computing_data_collection 'SMART (Bruker, 2000)'
_computing_data_reduction SAINT
_computing_molecular_graphics 'Ortep-3 for windows (Farrugia, 1999) and CAMERON (Watkin et al., 1993)'
_computing_publication_material 'PLATON (Spek, 2003)'
_computing_structure_refinement 'SHELXL-97 (Sheldrick, 1997)'
_computing_structure_solution 'SIR92 (Altomare et al., 1993)'
_diffrn_ambient_temperature 293(2)
_diffrn_measured_fraction_theta_full 0.969
_diffrn_measured_fraction_theta_max 0.969
_diffrn_measurement_device_type 'Bruker SMART CCD area detector'
_diffrn_measurement_method '\f and \w scans'
_diffrn_radiation_monochromator graphite
_diffrn_radiation_source 'fine-focus sealed tube'
_diffrn_radiation_type MoK\a
_diffrn_radiation_wavelength 0.71073
_diffrn_reflns_av_R_equivalents 0.0310
_diffrn_reflns_av_sigmaI/netI 0.0339
_diffrn_reflns_limit_h_max 14
_diffrn_reflns_limit_h_min -14
_diffrn_reflns_limit_k_max 21
_diffrn_reflns_limit_k_min -20
_diffrn_reflns_limit_l_max 19
_diffrn_reflns_limit_l_min -20
_diffrn_reflns_number 23968
_diffrn_reflns_theta_full 28.08
_diffrn_reflns_theta_max 28.08
_diffrn_reflns_theta_min 1.82
_exptl_absorpt_coefficient_mu 1.887
_exptl_absorpt_correction_T_max 0.8637
_exptl_absorpt_correction_T_min 0.7781
_exptl_absorpt_correction_type multi-scan
_exptl_absorpt_process_details '(SADABS; Sheldrick, 1996)'
_exptl_crystal_colour 'Light yellow'
_exptl_crystal_density_diffrn 2.011
_exptl_crystal_density_method 'not measured'
_exptl_crystal_description Rectangular
_exptl_crystal_F_000 1652
_exptl_crystal_size_max 0.14
_exptl_crystal_size_mid 0.10
_exptl_crystal_size_min 0.08
_refine_diff_density_max 0.534
_refine_diff_density_min -0.367
_refine_diff_density_rms 0.087
_refine_ls_extinction_method none
_refine_ls_goodness_of_fit_ref 1.099
_refine_ls_hydrogen_treatment constr
_refine_ls_matrix_type full
_refine_ls_number_parameters 379
_refine_ls_number_reflns 6541
_refine_ls_number_restraints 0
_refine_ls_restrained_S_all 1.099
_refine_ls_R_factor_all 0.0558
_refine_ls_R_factor_gt 0.0372
_refine_ls_shift/su_max 0.001
_refine_ls_shift/su_mean 0.000
_refine_ls_structure_factor_coef Fsqd
_refine_ls_weighting_details 'calc w=1/[\s^2^(Fo^2^)+(0.0213P)^2^+2.1270P] where P=(Fo^2^+2Fc^2^)/3'
_refine_ls_weighting_scheme calc
_refine_ls_wR_factor_gt 0.0646
_refine_ls_wR_factor_ref 0.0705
_reflns_number_gt 5120
_reflns_number_total 6541
_reflns_threshold_expression >2sigma(I)
_cod_data_source_file b908995k.txt
_cod_data_source_block Compound(3)
_cod_depositor_comments
;
The following automatic conversions were performed:

'_symmetry_cell_setting' value 'Monoclinic' changed to 'monoclinic'
according to /home/saulius/struct/CIF-dictionaries/cif_core.dic
dictionary named 'cif_core.dic' version 2.4.2 from 2011-04-26.

Automatic conversion script
Id: cif_fix_values 1891 2012-01-12 08:04:46Z andrius 
;
_cod_original_cell_volume 2773.3(7)
_cod_original_sg_symbol_H-M P21/c
_cod_database_code 7024048

loop_
_symmetry_equiv_pos_as_xyz
'x, y, z'
'-x, y+1/2, -z+1/2'
'-x, -y, -z'
'x, -y-1/2, z-1/2'

loop_
_atom_site_label
_atom_site_type_symbol
_atom_site_fract_x
_atom_site_fract_y
_atom_site_fract_z
_atom_site_U_iso_or_equiv
_atom_site_adp_type
_atom_site_occupancy
_atom_site_symmetry_multiplicity
_atom_site_calc_flag
_atom_site_refinement_flags
Cd1 Cd 0.32384(2) 0.242892(14) 0.264343(15) 0.02961(7) Uani 1 1 d .
Cd2 Cd 0.78152(2) 0.248022(14) 0.272605(15) 0.03088(7) Uani 1 1 d .
N1 N 0.3359(3) 0.15263(17) 0.15293(17) 0.0325(7) Uani 1 1 d .
N2 N 0.2827(3) 0.35675(17) 0.17188(17) 0.0328(7) Uani 1 1 d .
S1 S 0.52821(9) 0.30082(5) 0.31550(6) 0.0377(2) Uani 1 1 d .
S2 S 0.55748(8) 0.19332(5) 0.38771(5) 0.0308(2) Uani 1 1 d .
S4 S 0.04496(8) 0.16348(5) 0.28754(5) 0.0316(2) Uani 1 1 d .
S3 S 0.15917(10) 0.23449(8) 0.36303(7) 0.0545(3) Uani 1 1 d .
N3 N 0.7154(3) 0.14780(16) 0.17693(17) 0.0320(7) Uani 1 1 d .
N4 N 0.8669(2) 0.34986(16) 0.35961(16) 0.0269(6) Uani 1 1 d .
O1 O 0.6864(2) 0.17642(18) 0.37933(17) 0.0511(7) Uani 1 1 d .
O2 O 0.9309(2) 0.16016(16) 0.33210(16) 0.0456(7) Uani 1 1 d .
N5 N 0.7812(3) 0.34731(15) 0.16157(16) 0.0279(6) Uani 1 1 d .
O3 O 0.5283(3) 0.21022(18) 0.47369(15) 0.0528(8) Uani 1 1 d .
O4 O 0.4817(2) 0.12943(15) 0.34821(16) 0.0479(7) Uani 1 1 d .
O5 O 0.0973(3) 0.08229(19) 0.2788(2) 0.0779(11) Uani 1 1 d .
O6 O 0.0243(3) 0.2061(2) 0.20818(18) 0.0710(10) Uani 1 1 d .
C15 C 0.6619(3) 0.1669(2) 0.1021(2) 0.0323(8) Uani 1 1 d .
H15 H 0.6374 0.2222 0.0926 0.039 Uiso 1 1 calc R
C16 C 0.6686(3) -0.03633(19) -0.01916(19) 0.0254(7) Uani 1 1 d .
C6 C 0.1581(3) 0.4574(2) 0.0977(2) 0.0357(8) Uani 1 1 d .
H3 H 0.0843 0.4855 0.0933 0.043 Uiso 1 1 calc R
C8 C 0.2345(3) 0.53588(19) -0.0289(2) 0.0270(7) Uani 1 1 d .
C24 C 0.8535(3) 0.3426(2) 0.0956(2) 0.0316(8) Uani 1 1 d .
H25 H 0.9108 0.2997 0.0950 0.038 Uiso 1 1 calc R
C19 C 0.8933(3) 0.3309(2) 0.4402(2) 0.0332(8) Uani 1 1 d .
H10 H 0.8748 0.2772 0.4592 0.040 Uiso 1 1 calc R
C14 C 0.6415(3) 0.10919(19) 0.0388(2) 0.0300(8) Uani 1 1 d .
H16 H 0.6034 0.1256 -0.0118 0.036 Uiso 1 1 calc R
C21 C 0.9739(3) 0.46803(19) 0.47068(19) 0.0248(7) Uani 1 1 d .
C5 C 0.2491(3) 0.47533(19) 0.0422(2) 0.0285(7) Uani 1 1 d .
C7 C 0.1781(3) 0.3975(2) 0.1596(2) 0.0378(9) Uani 1 1 d .
H2 H 0.1148 0.3848 0.1948 0.045 Uiso 1 1 calc R
C12 C 0.7271(3) 0.0054(2) 0.1300(2) 0.0387(9) Uani 1 1 d .
H17 H 0.7485 -0.0500 0.1423 0.046 Uiso 1 1 calc R
C11 C 0.7440(4) 0.0672(2) 0.1902(2) 0.0410(9) Uani 1 1 d .
H14 H 0.7771 0.0520 0.2428 0.049 Uiso 1 1 calc R
C13 C 0.6777(3) 0.02617(19) 0.0504(2) 0.0254(7) Uani 1 1 d .
C18 C 0.6191(3) -0.0169(2) -0.0985(2) 0.0351(8) Uani 1 1 d .
H21 H 0.5864 0.0363 -0.1085 0.042 Uiso 1 1 calc R
C20 C 0.9467(3) 0.3867(2) 0.4968(2) 0.0330(8) Uani 1 1 d .
H11 H 0.9644 0.3701 0.5522 0.040 Uiso 1 1 calc R
C25 C 0.7041(3) 0.4120(2) 0.1619(2) 0.0330(8) Uani 1 1 d .
H24 H 0.6540 0.4173 0.2076 0.040 Uiso 1 1 calc R
C9 C 0.3059(3) 0.5292(2) -0.0992(2) 0.0340(8) Uani 1 1 d .
H8 H 0.3602 0.4848 -0.1035 0.041 Uiso 1 1 calc R
C10 C 0.1523(3) 0.6023(2) -0.0284(2) 0.0310(8) Uani 1 1 d .
H7 H 0.1018 0.6094 0.0168 0.037 Uiso 1 1 calc R
C1 C 0.2887(4) 0.1716(2) 0.0771(2) 0.0547(12) Uani 1 1 d .
H23 H 0.2556 0.2249 0.0690 0.066 Uiso 1 1 calc R
C4 C 0.3573(4) 0.4330(2) 0.0551(2) 0.0458(10) Uani 1 1 d .
H5 H 0.4216 0.4433 0.0201 0.055 Uiso 1 1 calc R
C3 C 0.3699(4) 0.3757(2) 0.1196(2) 0.0461(10) Uani 1 1 d .
H1 H 0.4441 0.3485 0.1270 0.055 Uiso 1 1 calc R
C2 C 0.3820(3) 0.0757(2) 0.1626(2) 0.0345(8) Uani 1 1 d .
H22 H 0.4164 0.0609 0.2150 0.041 Uiso 1 1 calc R
C23 C 0.8964(3) 0.4266(2) 0.3341(2) 0.0365(9) Uani 1 1 d .
H9 H 0.8807 0.4405 0.2777 0.044 Uiso 1 1 calc R
C17 C 0.7141(4) -0.1167(2) -0.0100(2) 0.0517(12) Uani 1 1 d .
H19 H 0.7469 -0.1340 0.0421 0.062 Uiso 1 1 calc R
C22 C 0.9489(3) 0.4866(2) 0.3862(2) 0.0356(9) Uani 1 1 d .
H13 H 0.9675 0.5394 0.3649 0.043 Uiso 1 1 calc R

loop_
_atom_site_aniso_label
_atom_site_aniso_U_11
_atom_site_aniso_U_22
_atom_site_aniso_U_33
_atom_site_aniso_U_23
_atom_site_aniso_U_13
_atom_site_aniso_U_12
Cd1 0.03518(15) 0.02819(13) 0.02532(13) -0.00208(10) -0.00094(10) -0.00103(10)
Cd2 0.04710(17) 0.02306(12) 0.02194(13) -0.00050(10) -0.00670(11) -0.00875(11)
N1 0.0419(18) 0.0306(15) 0.0247(15) -0.0050(12) -0.0030(13) 0.0024(13)
N2 0.0366(18) 0.0324(15) 0.0293(16) 0.0037(12) -0.0005(13) 0.0021(13)
S1 0.0404(6) 0.0323(5) 0.0399(5) 0.0070(4) -0.0044(4) -0.0054(4)
S2 0.0327(5) 0.0341(4) 0.0253(5) 0.0019(3) -0.0031(4) -0.0078(4)
S4 0.0315(5) 0.0340(4) 0.0293(5) -0.0057(4) -0.0013(4) 0.0020(4)
S3 0.0378(6) 0.0855(8) 0.0407(6) -0.0302(6) 0.0082(5) -0.0179(5)
N3 0.0413(18) 0.0287(14) 0.0254(15) -0.0028(12) -0.0062(13) -0.0030(13)
N4 0.0316(16) 0.0254(13) 0.0233(15) -0.0017(11) -0.0030(12) -0.0044(11)
O1 0.0335(15) 0.0674(19) 0.0522(18) 0.0244(14) -0.0006(13) 0.0047(13)
O2 0.0376(15) 0.0488(15) 0.0511(17) -0.0079(13) 0.0117(13) -0.0125(12)
N5 0.0395(17) 0.0232(13) 0.0205(14) 0.0009(11) -0.0046(12) -0.0033(12)
O3 0.074(2) 0.0590(18) 0.0259(15) -0.0007(12) 0.0076(13) -0.0145(15)
O4 0.0607(18) 0.0410(14) 0.0411(16) 0.0001(12) -0.0096(13) -0.0218(13)
O5 0.076(2) 0.062(2) 0.094(3) -0.0403(18) -0.0230(19) 0.0348(17)
O6 0.083(2) 0.087(2) 0.0415(18) 0.0214(17) -0.0168(16) -0.0238(19)
C15 0.036(2) 0.0232(15) 0.036(2) -0.0048(14) -0.0087(16) 0.0010(14)
C16 0.0265(18) 0.0256(16) 0.0240(17) -0.0021(13) -0.0006(14) -0.0049(13)
C6 0.033(2) 0.0366(19) 0.037(2) 0.0078(16) 0.0015(17) 0.0054(15)
C8 0.0318(19) 0.0261(16) 0.0228(17) -0.0002(13) -0.0025(14) -0.0029(13)
C24 0.039(2) 0.0284(17) 0.0277(19) -0.0028(14) -0.0007(16) 0.0065(15)
C19 0.050(2) 0.0234(16) 0.0266(19) -0.0002(14) 0.0007(16) -0.0060(15)
C14 0.032(2) 0.0282(16) 0.0287(19) 0.0010(14) -0.0068(15) 0.0011(14)
C21 0.0242(18) 0.0251(16) 0.0249(18) -0.0037(13) -0.0002(14) -0.0053(13)
C5 0.036(2) 0.0245(15) 0.0247(18) 0.0007(13) -0.0021(15) 0.0006(14)
C7 0.038(2) 0.042(2) 0.034(2) 0.0056(16) 0.0069(17) -0.0015(17)
C12 0.059(3) 0.0242(17) 0.032(2) -0.0010(14) -0.0107(18) -0.0012(16)
C11 0.066(3) 0.0274(17) 0.028(2) 0.0019(15) -0.0148(18) 0.0007(17)
C13 0.0246(18) 0.0267(15) 0.0249(17) -0.0019(13) 0.0006(14) -0.0067(13)
C18 0.051(2) 0.0238(16) 0.0304(19) 0.0000(14) -0.0057(17) 0.0041(15)
C20 0.051(2) 0.0266(16) 0.0215(18) -0.0004(13) -0.0052(16) -0.0046(15)
C25 0.040(2) 0.0345(18) 0.0248(18) -0.0002(14) 0.0030(15) -0.0003(16)
C9 0.038(2) 0.0322(18) 0.032(2) 0.0037(15) 0.0036(16) 0.0062(15)
C10 0.036(2) 0.0333(18) 0.0237(18) -0.0014(14) 0.0021(15) 0.0042(15)
C1 0.093(3) 0.0312(19) 0.038(2) -0.0059(17) -0.023(2) 0.021(2)
C4 0.035(2) 0.053(2) 0.050(3) 0.022(2) 0.0107(19) 0.0082(18)
C3 0.036(2) 0.053(2) 0.049(3) 0.0198(19) 0.0039(19) 0.0138(18)
C2 0.046(2) 0.0331(18) 0.0238(18) 0.0003(14) -0.0083(16) 0.0024(16)
C23 0.052(2) 0.0324(18) 0.0244(18) 0.0022(14) -0.0129(16) -0.0138(16)
C17 0.092(3) 0.0328(19) 0.029(2) -0.0030(16) -0.021(2) 0.016(2)
C22 0.052(2) 0.0258(16) 0.0282(19) 0.0022(14) -0.0088(17) -0.0142(16)

loop_
_atom_type_symbol
_atom_type_description
_atom_type_scat_dispersion_real
_atom_type_scat_dispersion_imag
_atom_type_scat_source
C C 0.0033 0.0016 'International Tables Vol C Tables 4.2.6.8 and 6.1.1.4'
H H 0.0000 0.0000 'International Tables Vol C Tables 4.2.6.8 and 6.1.1.4'
N N 0.0061 0.0033 'International Tables Vol C Tables 4.2.6.8 and 6.1.1.4'
O O 0.0106 0.0060 'International Tables Vol C Tables 4.2.6.8 and 6.1.1.4'
S S 0.1246 0.1234 'International Tables Vol C Tables 4.2.6.8 and 6.1.1.4'
Cd Cd -0.8075 1.2024 'International Tables Vol C Tables 4.2.6.8 and 6.1.1.4'

loop_
_geom_angle_atom_site_label_1
_geom_angle_atom_site_label_2
_geom_angle_atom_site_label_3
_geom_angle
_geom_angle_site_symmetry_1
_geom_angle_site_symmetry_3
N1 Cd1 N2 91.04(10) . .
N1 Cd1 S3 121.66(8) . .
N2 Cd1 S3 107.88(8) . .
N1 Cd1 S1 113.54(8) . .
N2 Cd1 S1 93.97(7) . .
S3 Cd1 S1 119.21(3) . .
N3 Cd2 N4 173.59(10) . .
N3 Cd2 O1 89.89(10) . .
N4 Cd2 O1 95.48(10) . .
N3 Cd2 O2 93.15(9) . .
N4 Cd2 O2 84.88(9) . .
O1 Cd2 O2 75.15(9) . .
N3 Cd2 N5 88.90(9) . .
N4 Cd2 N5 88.01(9) . .
O1 Cd2 N5 151.78(9) . .
O2 Cd2 N5 133.07(9) . .
N3 Cd2 S1 93.74(8) . .
N4 Cd2 S1 91.89(7) . .
O1 Cd2 S1 61.73(7) . .
O2 Cd2 S1 136.26(6) . .
N5 Cd2 S1 90.21(7) . .
C1 N1 C2 116.7(3) . .
C1 N1 Cd1 121.7(2) . .
C2 N1 Cd1 121.4(2) . .
C3 N2 C7 116.2(3) . .
C3 N2 Cd1 115.7(2) . .
C7 N2 Cd1 127.6(2) . .
S2 S1 Cd1 89.81(4) . .
S2 S1 Cd2 76.52(4) . .
Cd1 S1 Cd2 130.24(4) . .
O3 S2 O4 113.38(16) . .
O3 S2 O1 111.87(17) . .
O4 S2 O1 112.52(17) . .
O3 S2 S1 109.42(13) . .
O4 S2 S1 105.30(11) . .
O1 S2 S1 103.63(11) . .
O5 S4 O6 113.2(2) . .
O5 S4 O2 111.89(19) . 1_455
O6 S4 O2 108.94(18) . 1_455
O5 S4 S3 108.25(14) . .
O6 S4 S3 109.04(14) . .
O2 S4 S3 105.13(11) 1_455 .
S4 S3 Cd1 96.54(5) . .
C11 N3 C15 116.9(3) . .
C11 N3 Cd2 119.6(2) . .
C15 N3 Cd2 123.0(2) . .
C23 N4 C19 116.7(3) . .
C23 N4 Cd2 124.3(2) . .
C19 N4 Cd2 119.0(2) . .
S2 O1 Cd2 116.33(14) . .
S4 O2 Cd2 113.02(15) 1_655 .
C25 N5 C24 116.3(3) . .
C25 N5 Cd2 119.8(2) . .
C24 N5 Cd2 123.9(2) . .
N3 C15 C14 123.4(3) . .
N3 C15 H15 118.3 . .
C14 C15 H15 118.3 . .
C17 C16 C18 115.6(3) . .
C17 C16 C13 121.8(3) . .
C18 C16 C13 122.4(3) . .
C7 C6 C5 119.4(3) . .
C7 C6 H3 120.3 . .
C5 C6 H3 120.3 . .
C9 C8 C10 116.7(3) . .
C9 C8 C5 120.5(3) . .
C10 C8 C5 122.8(3) . .
N5 C24 C10 123.6(3) . 3_665
N5 C24 H25 118.2 . .
C10 C24 H25 118.2 3_665 .
N4 C19 C20 123.5(3) . .
N4 C19 H10 118.2 . .
C20 C19 H10 118.2 . .
C15 C14 C13 120.0(3) . .
C15 C14 H16 120.0 . .
C13 C14 H16 120.0 . .
C22 C21 C20 116.5(3) . .
C22 C21 C21 121.2(4) . 3_766
C20 C21 C21 122.3(4) . 3_766
C4 C5 C6 116.6(3) . .
C4 C5 C8 119.9(3) . .
C6 C5 C8 123.5(3) . .
N2 C7 C6 123.8(3) . .
N2 C7 H2 118.1 . .
C6 C7 H2 118.1 . .
C11 C12 C13 119.7(3) . .
C11 C12 H17 120.2 . .
C13 C12 H17 120.2 . .
N3 C11 C12 123.4(3) . .
N3 C11 H14 118.3 . .
C12 C11 H14 118.3 . .
C14 C13 C12 116.4(3) . .
C14 C13 C16 121.8(3) . .
C12 C13 C16 121.7(3) . .
C2 C18 C16 120.5(3) 3_655 .
C2 C18 H21 119.7 3_655 .
C16 C18 H21 119.7 . .
C19 C20 C21 119.7(3) . .
C19 C20 H11 120.2 . .
C21 C20 H11 120.2 . .
N5 C25 C9 124.1(3) . 3_665
N5 C25 H24 117.9 . .
C9 C25 H24 117.9 3_665 .
C25 C9 C8 119.7(3) 3_665 .
C25 C9 H8 120.1 3_665 .
C8 C9 H8 120.1 . .
C24 C10 C8 119.5(3) 3_665 .
C24 C10 H7 120.3 3_665 .
C8 C10 H7 120.3 . .
N1 C1 C17 123.6(3) . 3_655
N1 C1 H23 118.2 . .
C17 C1 H23 118.2 3_655 .
C3 C4 C5 119.9(4) . .
C3 C4 H5 120.0 . .
C5 C4 H5 120.0 . .
N2 C3 C4 123.9(4) . .
N2 C3 H1 118.0 . .
C4 C3 H1 118.0 . .
N1 C2 C18 123.0(3) . 3_655
N1 C2 H22 118.5 . .
C18 C2 H22 118.5 3_655 .
N4 C23 C22 123.9(3) . .
N4 C23 H9 118.1 . .
C22 C23 H9 118.1 . .
C1 C17 C16 120.6(3) 3_655 .
C1 C17 H19 119.7 3_655 .
C16 C17 H19 119.7 . .
C23 C22 C21 119.7(3) . .
C23 C22 H13 120.2 . .
C21 C22 H13 120.2 . .

loop_
_geom_bond_atom_site_label_1
_geom_bond_atom_site_label_2
_geom_bond_distance
_geom_bond_site_symmetry_2
Cd1 N1 2.280(3) .
Cd1 N2 2.361(3) .
Cd1 S3 2.4398(11) .
Cd1 S1 2.5422(10) .
Cd2 N3 2.299(3) .
Cd2 N4 2.305(2) .
Cd2 O1 2.318(3) .
Cd2 O2 2.334(3) .
Cd2 N5 2.361(3) .
Cd2 S1 3.0179(11) .
N1 C1 1.326(4) .
N1 C2 1.331(4) .
N2 C3 1.325(4) .
N2 C7 1.333(4) .
S1 S2 2.0745(12) .
S2 O3 1.434(3) .
S2 O4 1.444(2) .
S2 O1 1.458(3) .
S4 O5 1.422(3) .
S4 O6 1.438(3) .
S4 O2 1.464(3) 1_455
S4 S3 2.0459(13) .
N3 C11 1.334(4) .
N3 C15 1.339(4) .
N4 C23 1.329(4) .
N4 C19 1.332(4) .
O2 S4 1.464(3) 1_655
N5 C25 1.334(4) .
N5 C24 1.338(4) .
C15 C14 1.372(4) .
C15 H15 0.9300 .
C16 C17 1.379(5) .
C16 C18 1.386(4) .
C16 C13 1.483(4) .
C6 C7 1.377(5) .
C6 C5 1.386(5) .
C6 H3 0.9300 .
C8 C9 1.389(5) .
C8 C10 1.392(4) .
C8 C5 1.485(4) .
C24 C10 1.376(4) 3_665
C24 H25 0.9300 .
C19 C20 1.378(4) .
C19 H10 0.9300 .
C14 C13 1.389(4) .
C14 H16 0.9300 .
C21 C22 1.388(4) .
C21 C20 1.394(4) .
C21 C21 1.479(6) 3_766
C5 C4 1.379(5) .
C7 H2 0.9300 .
C12 C11 1.376(5) .
C12 C13 1.395(4) .
C12 H17 0.9300 .
C11 H14 0.9300 .
C18 C2 1.380(4) 3_655
C18 H21 0.9300 .
C20 H11 0.9300 .
C25 C9 1.365(4) 3_665
C25 H24 0.9300 .
C9 C25 1.365(4) 3_665
C9 H8 0.9300 .
C10 C24 1.376(4) 3_665
C10 H7 0.9300 .
C1 C17 1.374(5) 3_655
C1 H23 0.9300 .
C4 C3 1.371(5) .
C4 H5 0.9300 .
C3 H1 0.9300 .
C2 C18 1.380(4) 3_655
C2 H22 0.9300 .
C23 C22 1.375(4) .
C23 H9 0.9300 .
C17 C1 1.374(5) 3_655
C17 H19 0.9300 .
C22 H13 0.9300 .
